data_7216393
loop_
_publ_author_name
'Zhang, Xiao-min'
'Ning, Yang'
'Meng, Li-na'
'Li, Jian-qiang'
'Luo, Ming-biao'
'Luo, Feng'

_publ_section_title
;
 Constructing various metal--organic frameworks by mixed
 pyridine--acylamide and carboxylate ligands: ring-like or helical
 building blocks
;
_journal_issue 32
_journal_name_full CrystEngComm
_journal_page_first 7440
_journal_paper_doi 10.1039/C4CE00796D
_journal_volume 16
_journal_year 2014
_chemical_formula_sum 'C34 H24 N4 O7 Zn'
_chemical_formula_weight 665.94
_chemical_name_systematic
; 
 ? 
;
_space_group_IT_number 2
_symmetry_cell_setting triclinic
_symmetry_space_group_name_Hall '-P 1'
_symmetry_space_group_name_H-M 'P -1'
_atom_sites_solution_hydrogens geom
_atom_sites_solution_primary direct
_atom_sites_solution_secondary difmap
_audit_creation_method SHELXL-97
_cell_angle_alpha 95.1910(10)
_cell_angle_beta 103.4170(10)
_cell_angle_gamma 96.8640(10)
_cell_formula_units_Z 2
_cell_length_a 9.48340(10)
_cell_length_b 10.6376(2)
_cell_length_c 14.9133(2)
_cell_measurement_reflns_used 9974
_cell_measurement_temperature 296(2)
_cell_measurement_theta_max 27.69
_cell_measurement_theta_min 2.23
_cell_volume 1441.99(4)
_computing_cell_refinement 'Bruker SMART'
_computing_data_collection 'Bruker SMART'
_computing_data_reduction 'Bruker SAINT'
_computing_molecular_graphics 'Bruker SHELXTL'
_computing_publication_material 'Bruker SHELXTL'
_computing_structure_refinement 'SHELXL-97 (Sheldrick, 1997)'
_computing_structure_solution 'SHELXS-97 (Sheldrick, 1990)'
_diffrn_ambient_temperature 296(2)
_diffrn_measured_fraction_theta_full 0.999
_diffrn_measured_fraction_theta_max 0.999
_diffrn_measurement_device_type 'CCD area detector'
_diffrn_measurement_method 'phi and omega scans'
_diffrn_radiation_monochromator graphite
_diffrn_radiation_source 'fine-focus sealed tube'
_diffrn_radiation_type MoK\a
_diffrn_radiation_wavelength 0.71073
_diffrn_reflns_av_R_equivalents 0.0321
_diffrn_reflns_av_sigmaI/netI 0.0317
_diffrn_reflns_limit_h_max 11
_diffrn_reflns_limit_h_min -11
_diffrn_reflns_limit_k_max 12
_diffrn_reflns_limit_k_min -12
_diffrn_reflns_limit_l_max 17
_diffrn_reflns_limit_l_min -17
_diffrn_reflns_number 20367
_diffrn_reflns_theta_full 25.00
_diffrn_reflns_theta_max 25.00
_diffrn_reflns_theta_min 1.41
_exptl_absorpt_coefficient_mu 0.912
_exptl_absorpt_correction_T_max 0.8109
_exptl_absorpt_correction_T_min 0.7409
_exptl_absorpt_correction_type multi-scan
_exptl_crystal_colour colourless
_exptl_crystal_density_diffrn 1.534
_exptl_crystal_density_method 'not measured'
_exptl_crystal_description block
_exptl_crystal_F_000 684
_exptl_crystal_size_max 0.35
_exptl_crystal_size_mid 0.26
_exptl_crystal_size_min 0.24
_refine_diff_density_max 0.322
_refine_diff_density_min -0.326
_refine_diff_density_rms 0.052
_refine_ls_extinction_method none
_refine_ls_goodness_of_fit_ref 1.075
_refine_ls_hydrogen_treatment refU
_refine_ls_matrix_type full
_refine_ls_number_parameters 431
_refine_ls_number_reflns 5079
_refine_ls_number_restraints 3
_refine_ls_restrained_S_all 1.076
_refine_ls_R_factor_all 0.0423
_refine_ls_R_factor_gt 0.0374
_refine_ls_shift/su_max 0.000
_refine_ls_shift/su_mean 0.000
_refine_ls_structure_factor_coef Fsqd
_refine_ls_weighting_details 'calc w=1/[\s^2^(Fo^2^)+(0.0319P)^2^+1.1725P] where P=(Fo^2^+2Fc^2^)/3'
_refine_ls_weighting_scheme calc
_refine_ls_wR_factor_gt 0.0875
_refine_ls_wR_factor_ref 0.0907
_reflns_number_gt 4625
_reflns_number_total 5079
_reflns_threshold_expression >2sigma(I)
_cod_data_source_file c4ce00796d2.cif
_cod_data_source_block 4
_cod_depositor_comments
;
The following automatic conversions were performed:

'_symmetry_cell_setting' value 'Triclinic' changed to 'triclinic'
according to
/usr/data/users/saulius/crontab/automatic-downloads/rss-feeds/RSC/lib/dictionaries/cif_core.dic
dictionary named 'cif_core.dic' version 2.4.2 from
2011-04-26.

'_refine_ls_hydrogen_treatment' value 'refu' changed to
'refU' according to
/usr/data/users/saulius/crontab/automatic-downloads/rss-feeds/RSC/lib/dictionaries/cif_core.dic
dictionary named 'cif_core.dic' version 2.4.2 from 2011-04-26.

Automatic conversion script
Id: cif_fix_values 2281 2013-09-26 08:29:07Z andrius 

 Adding full bibliography for 7216390--7216396.cif.
;
_cod_original_sg_symbol_H-M P-1
_cod_database_code 7216393

loop_
_symmetry_equiv_pos_as_xyz
'x, y, z'
'-x, -y, -z'

loop_
_atom_site_label
_atom_site_type_symbol
_atom_site_fract_x
_atom_site_fract_y
_atom_site_fract_z
_atom_site_U_iso_or_equiv
_atom_site_adp_type
_atom_site_occupancy
_atom_site_symmetry_multiplicity
_atom_site_calc_flag
_atom_site_refinement_flags
Zn1 Zn 0.13448(3) 0.45134(3) 0.33418(2) 0.03262(10) Uani 1 1 d .
O2 O 0.1738(2) 0.63400(18) 0.37823(15) 0.0499(5) Uani 1 1 d .
N1 N 0.3610(2) 0.43687(19) 0.35353(14) 0.0329(5) Uani 1 1 d .
O4 O 0.0984(2) 0.29207(17) 0.38204(14) 0.0481(5) Uani 1 1 d .
O1 O 0.34223(18) 0.10784(18) 0.18821(14) 0.0459(5) Uani 1 1 d .
N2 N 0.5702(2) 0.2097(2) 0.25964(15) 0.0325(5) Uani 1 1 d .
C2 C 0.5469(3) 0.0192(2) 0.15506(17) 0.0317(5) Uani 1 1 d .
N3 N 0.0454(2) 0.4151(2) 0.19105(15) 0.0366(5) Uani 1 1 d .
O3 O -0.0640(2) 0.58910(18) 0.35003(17) 0.0584(6) Uani 1 1 d .
C3 C 0.5350(3) 0.3173(2) 0.30680(17) 0.0298(5) Uani 1 1 d .
C4 C 0.5062(3) -0.1142(2) 0.15833(16) 0.0312(5) Uani 1 1 d .
O7 O 0.3558(2) 0.3351(2) 0.05678(15) 0.0560(6) Uani 1 1 d .
C6 C 0.4755(3) 0.1150(2) 0.20198(17) 0.0327(6) Uani 1 1 d .
C7 C 0.0373(3) 0.8084(2) 0.37834(18) 0.0323(5) Uani 1 1 d .
C8 C 0.5700(3) -0.2034(2) 0.10908(17) 0.0334(6) Uani 1 1 d .
O5 O -0.1267(2) 0.22507(19) 0.30038(17) 0.0572(6) Uani 1 1 d .
C10 C 0.1489(3) 0.9032(2) 0.43651(17) 0.0318(5) Uani 1 1 d .
C11 C -0.0107(3) 0.2044(2) 0.34929(18) 0.0337(6) Uani 1 1 d .
C12 C 0.0110(3) 0.0697(2) 0.36855(17) 0.0303(5) Uani 1 1 d .
N4 N 0.1262(3) 0.2316(2) -0.00711(17) 0.0437(6) Uani 1 1 d .
C13 C 0.0470(3) 0.6678(2) 0.36984(19) 0.0382(6) Uani 1 1 d .
C14 C -0.0834(3) 0.8452(3) 0.3242(2) 0.0417(6) Uani 1 1 d .
H14 H -0.1591 0.7833 0.2900 0.050 Uiso 1 1 calc R
C15 C 0.3946(3) 0.3287(2) 0.31611(17) 0.0323(5) Uani 1 1 d .
H15 H 0.3215 0.2588 0.2957 0.039 Uiso 1 1 calc R
C16 C 0.0506(3) 0.3029(3) 0.04552(18) 0.0381(6) Uani 1 1 d .
C17 C 0.1354(3) 1.0356(2) 0.43163(17) 0.0305(5) Uani 1 1 d .
C18 C 0.4088(3) -0.1596(3) 0.21108(18) 0.0373(6) Uani 1 1 d .
H18 H 0.3678 -0.1017 0.2441 0.045 Uiso 1 1 calc R
C19 C 0.4680(3) 0.5341(2) 0.38875(18) 0.0376(6) Uani 1 1 d .
H19 H 0.4449 0.6094 0.4147 0.045 Uiso 1 1 calc R
C20 C 0.6467(3) 0.0593(2) 0.10664(18) 0.0371(6) Uani 1 1 d .
H20 H 0.6739 0.1461 0.1063 0.045 Uiso 1 1 calc R
C21 C 0.6457(3) 0.4177(3) 0.34566(19) 0.0393(6) Uani 1 1 d .
H21 H 0.7419 0.4119 0.3433 0.047 Uiso 1 1 calc R
C22 C 0.2736(3) 0.2504(3) 0.00261(18) 0.0397(6) Uani 1 1 d .
C23 C 0.5316(3) -0.3350(3) 0.11503(19) 0.0434(7) Uani 1 1 d .
H23 H 0.5717 -0.3951 0.0832 0.052 Uiso 1 1 calc R
C24 C 0.1138(3) 0.3499(3) 0.13752(18) 0.0393(6) Uani 1 1 d .
H24 H 0.2087 0.3354 0.1634 0.047 Uiso 1 1 calc R
C25 C 0.3745(3) -0.2865(3) 0.21413(19) 0.0438(7) Uani 1 1 d .
H25 H 0.3089 -0.3149 0.2481 0.053 Uiso 1 1 calc R
C26 C 0.7083(3) -0.0292(3) 0.05752(18) 0.0376(6) Uani 1 1 d .
H26 H 0.7753 -0.0005 0.0246 0.045 Uiso 1 1 calc R
C27 C 0.2710(3) 0.8715(3) 0.50097(19) 0.0404(6) Uani 1 1 d .
H27 H 0.2807 0.7861 0.5051 0.048 Uiso 1 1 calc R
C29 C 0.6707(3) -0.1576(2) 0.05770(17) 0.0353(6) Uani 1 1 d .
C30 C 0.6108(3) 0.5265(3) 0.3879(2) 0.0452(7) Uani 1 1 d .
H30 H 0.6839 0.5943 0.4156 0.054 Uiso 1 1 calc R
C31 C 0.2453(3) 1.1264(3) 0.49224(19) 0.0432(7) Uani 1 1 d .
H31 H 0.2386 1.2127 0.4906 0.052 Uiso 1 1 calc R
C32 C 0.4376(3) -0.3748(3) 0.1662(2) 0.0481(7) Uani 1 1 d .
H32 H 0.4147 -0.4615 0.1695 0.058 Uiso 1 1 calc R
C33 C 0.3737(3) 0.9628(3) 0.5567(2) 0.0475(7) Uani 1 1 d .
H33 H 0.4535 0.9397 0.5977 0.057 Uiso 1 1 calc R
C34 C -0.0900(3) 0.3241(3) 0.0078(2) 0.0526(8) Uani 1 1 d .
H34 H -0.1366 0.2931 -0.0536 0.063 Uiso 1 1 calc R
C35 C 0.3601(3) 1.0914(3) 0.5527(2) 0.0522(8) Uani 1 1 d .
H35 H 0.4302 1.1536 0.5918 0.063 Uiso 1 1 calc R
C36 C -0.0913(3) 0.4368(3) 0.1531(2) 0.0476(7) Uani 1 1 d .
H36 H -0.1401 0.4830 0.1891 0.057 Uiso 1 1 calc R
C37 C -0.1606(3) 0.3921(4) 0.0623(2) 0.0612(9) Uani 1 1 d .
H37 H -0.2553 0.4078 0.0377 0.073 Uiso 1 1 calc R
C39 C -0.0962(3) -0.0259(3) 0.3188(2) 0.0403(6) Uani 1 1 d .
H39 H -0.1798 -0.0044 0.2804 0.048 Uiso 1 1 calc R
O6 O 0.0658(3) 0.9618(4) 0.1405(2) 0.0945(11) Uani 1 1 d D
H1M H 0.653(3) 0.207(3) 0.2655(19) 0.039(8) Uiso 1 1 d .
H2M H 0.075(3) 0.179(3) -0.046(2) 0.044(9) Uiso 1 1 d .
H1W H 0.147(3) 1.002(4) 0.149(3) 0.100(15) Uiso 1 1 d D
H2W H 0.058(5) 0.958(6) 0.1934(19) 0.15(3) Uiso 1 1 d D

loop_
_atom_site_aniso_label
_atom_site_aniso_U_11
_atom_site_aniso_U_22
_atom_site_aniso_U_33
_atom_site_aniso_U_23
_atom_site_aniso_U_13
_atom_site_aniso_U_12
Zn1 0.03520(17) 0.02204(17) 0.04018(18) 0.00037(12) 0.00795(13) 0.00757(12)
O2 0.0506(12) 0.0291(10) 0.0732(14) -0.0018(10) 0.0186(10) 0.0177(9)
N1 0.0324(11) 0.0257(11) 0.0400(12) -0.0007(9) 0.0075(9) 0.0082(9)
O4 0.0457(11) 0.0264(10) 0.0638(13) 0.0107(9) -0.0027(10) 0.0004(8)
O1 0.0258(9) 0.0375(11) 0.0672(13) -0.0139(10) 0.0046(9) 0.0041(8)
N2 0.0231(11) 0.0265(11) 0.0452(13) -0.0046(9) 0.0040(9) 0.0084(9)
C2 0.0298(12) 0.0251(13) 0.0358(13) -0.0034(10) 0.0006(10) 0.0065(10)
N3 0.0359(11) 0.0333(12) 0.0395(12) -0.0003(10) 0.0079(9) 0.0072(9)
O3 0.0576(13) 0.0261(11) 0.0870(16) -0.0024(10) 0.0181(12) -0.0058(10)
C3 0.0297(12) 0.0243(12) 0.0341(13) -0.0004(10) 0.0042(10) 0.0085(10)
C4 0.0309(12) 0.0269(13) 0.0311(12) -0.0026(10) 0.0003(10) 0.0050(10)
O7 0.0494(12) 0.0507(13) 0.0594(13) -0.0275(11) 0.0153(10) -0.0045(10)
C6 0.0316(13) 0.0260(13) 0.0390(14) 0.0000(11) 0.0057(11) 0.0066(10)
C7 0.0357(13) 0.0219(13) 0.0408(14) -0.0004(10) 0.0125(11) 0.0070(10)
C8 0.0358(13) 0.0284(13) 0.0308(13) -0.0028(10) -0.0007(10) 0.0065(11)
O5 0.0323(10) 0.0387(12) 0.0982(17) 0.0219(11) 0.0023(11) 0.0121(9)
C10 0.0325(12) 0.0276(13) 0.0376(13) 0.0013(11) 0.0119(11) 0.0090(10)
C11 0.0330(13) 0.0274(13) 0.0448(15) 0.0047(11) 0.0138(11) 0.0119(11)
C12 0.0293(12) 0.0234(12) 0.0400(13) 0.0033(10) 0.0101(10) 0.0079(10)
N4 0.0404(13) 0.0441(15) 0.0402(13) -0.0142(11) 0.0031(11) 0.0090(11)
C13 0.0507(16) 0.0228(13) 0.0429(15) 0.0006(11) 0.0160(12) 0.0067(12)
C14 0.0362(14) 0.0265(14) 0.0562(17) -0.0014(12) 0.0030(12) 0.0008(11)
C15 0.0307(12) 0.0229(12) 0.0404(14) -0.0013(11) 0.0040(10) 0.0062(10)
C16 0.0373(14) 0.0360(15) 0.0388(14) -0.0054(12) 0.0068(11) 0.0085(11)
C17 0.0325(12) 0.0250(13) 0.0356(13) 0.0016(10) 0.0109(10) 0.0068(10)
C18 0.0390(14) 0.0346(15) 0.0351(13) -0.0009(11) 0.0048(11) 0.0048(11)
C19 0.0397(14) 0.0271(14) 0.0433(15) -0.0073(11) 0.0078(12) 0.0076(11)
C20 0.0376(14) 0.0251(13) 0.0460(15) -0.0017(11) 0.0079(12) 0.0034(11)
C21 0.0292(13) 0.0315(14) 0.0529(16) -0.0070(12) 0.0063(12) 0.0043(11)
C22 0.0425(15) 0.0356(15) 0.0385(14) -0.0042(12) 0.0076(12) 0.0075(12)
C23 0.0576(17) 0.0257(14) 0.0426(15) -0.0050(12) 0.0052(13) 0.0095(12)
C24 0.0349(13) 0.0420(16) 0.0395(14) -0.0027(12) 0.0063(11) 0.0113(12)
C25 0.0498(16) 0.0399(16) 0.0395(15) 0.0048(12) 0.0099(13) -0.0001(13)
C26 0.0363(13) 0.0338(15) 0.0421(14) -0.0021(12) 0.0114(11) 0.0036(11)
C27 0.0443(15) 0.0314(14) 0.0455(15) 0.0064(12) 0.0068(12) 0.0131(12)
C29 0.0353(13) 0.0312(14) 0.0350(13) -0.0063(11) 0.0031(11) 0.0066(11)
C30 0.0370(14) 0.0321(15) 0.0587(18) -0.0138(13) 0.0060(13) -0.0003(12)
C31 0.0500(16) 0.0259(14) 0.0466(16) 0.0011(12) 0.0007(13) 0.0020(12)
C32 0.0675(19) 0.0263(15) 0.0458(16) 0.0044(12) 0.0082(15) -0.0001(13)
C33 0.0438(16) 0.0476(18) 0.0461(16) 0.0114(14) -0.0024(13) 0.0089(13)
C34 0.0448(16) 0.067(2) 0.0394(15) -0.0090(15) -0.0011(13) 0.0163(15)
C35 0.0519(17) 0.0422(18) 0.0486(17) 0.0009(14) -0.0093(14) -0.0016(14)
C36 0.0421(15) 0.0539(19) 0.0463(16) -0.0042(14) 0.0072(13) 0.0199(14)
C37 0.0432(17) 0.084(3) 0.0538(19) -0.0056(18) 0.0007(14) 0.0313(17)
C39 0.0311(13) 0.0322(15) 0.0547(17) 0.0041(12) 0.0026(12) 0.0102(11)
O6 0.0535(16) 0.122(3) 0.086(2) -0.0485(19) 0.0206(14) -0.0340(16)

loop_
_atom_type_symbol
_atom_type_description
_atom_type_scat_dispersion_real
_atom_type_scat_dispersion_imag
_atom_type_scat_source
C C 0.0033 0.0016 'International Tables Vol C Tables 4.2.6.8 and 6.1.1.4'
H H 0.0000 0.0000 'International Tables Vol C Tables 4.2.6.8 and 6.1.1.4'
N N 0.0061 0.0033 'International Tables Vol C Tables 4.2.6.8 and 6.1.1.4'
O O 0.0106 0.0060 'International Tables Vol C Tables 4.2.6.8 and 6.1.1.4'
Zn Zn 0.2839 1.4301 'International Tables Vol C Tables 4.2.6.8 and 6.1.1.4'

loop_
_geom_angle_atom_site_label_1
_geom_angle_atom_site_label_2
_geom_angle_atom_site_label_3
_geom_angle
_geom_angle_site_symmetry_1
_geom_angle_site_symmetry_3
O4 Zn1 O2 138.85(9) . .
O4 Zn1 N3 105.94(9) . .
O2 Zn1 N3 112.16(9) . .
O4 Zn1 N1 91.66(8) . .
O2 Zn1 N1 92.68(8) . .
N3 Zn1 N1 105.52(8) . .
C13 O2 Zn1 104.50(17) . .
C19 N1 C15 118.8(2) . .
C19 N1 Zn1 123.77(17) . .
C15 N1 Zn1 116.78(16) . .
C11 O4 Zn1 126.39(17) . .
C6 N2 C3 127.0(2) . .
C6 N2 H1M 117(2) . .
C3 N2 H1M 116(2) . .
C20 C2 C4 120.5(2) . .
C20 C2 C6 119.8(2) . .
C4 C2 C6 119.7(2) . .
C24 N3 C36 118.1(2) . .
C24 N3 Zn1 119.79(17) . .
C36 N3 Zn1 121.12(18) . .
C21 C3 C15 118.2(2) . .
C21 C3 N2 118.4(2) . .
C15 C3 N2 123.4(2) . .
C18 C4 C8 119.1(2) . .
C18 C4 C2 122.4(2) . .
C8 C4 C2 118.5(2) . .
O1 C6 N2 123.3(2) . .
O1 C6 C2 122.3(2) . .
N2 C6 C2 114.4(2) . .
C14 C7 C10 119.4(2) . .
C14 C7 C13 116.6(2) . .
C10 C7 C13 123.9(2) . .
C23 C8 C4 117.9(2) . .
C23 C8 C29 123.0(2) . .
C4 C8 C29 119.1(2) . .
C27 C10 C7 122.5(2) . .
C27 C10 C17 118.5(2) . .
C7 C10 C17 119.0(2) . .
O5 C11 O4 122.5(2) . .
O5 C11 C12 120.2(2) . .
O4 C11 C12 117.1(2) . .
C39 C12 C17 118.6(2) . 1_545
C39 C12 C11 116.2(2) . .
C17 C12 C11 125.2(2) 1_545 .
C22 N4 C16 125.1(2) . .
C22 N4 H2M 121(2) . .
C16 N4 H2M 114(2) . .
O3 C13 O2 121.4(2) . .
O3 C13 C7 120.7(2) . .
O2 C13 C7 117.8(2) . .
C7 C14 C39 121.4(2) . 1_565
C7 C14 H14 119.3 . .
C39 C14 H14 119.3 1_565 .
N1 C15 C3 122.2(2) . .
N1 C15 H15 118.9 . .
C3 C15 H15 118.9 . .
C34 C16 C24 118.0(3) . .
C34 C16 N4 121.0(2) . .
C24 C16 N4 121.0(2) . .
C31 C17 C12 123.2(2) . 1_565
C31 C17 C10 117.4(2) . .
C12 C17 C10 119.3(2) 1_565 .
C25 C18 C4 121.0(3) . .
C25 C18 H18 119.5 . .
C4 C18 H18 119.5 . .
N1 C19 C30 122.1(2) . .
N1 C19 H19 119.0 . .
C30 C19 H19 119.0 . .
C2 C20 C26 120.8(2) . .
C2 C20 H20 119.6 . .
C26 C20 H20 119.6 . .
C30 C21 C3 118.8(2) . .
C30 C21 H21 120.6 . .
C3 C21 H21 120.6 . .
O7 C22 N4 123.1(3) . .
O7 C22 C29 121.8(2) . 2_655
N4 C22 C29 115.2(2) . 2_655
C32 C23 C8 121.2(3) . .
C32 C23 H23 119.4 . .
C8 C23 H23 119.4 . .
N3 C24 C16 123.3(2) . .
N3 C24 H24 118.3 . .
C16 C24 H24 118.3 . .
C18 C25 C32 120.2(3) . .
C18 C25 H25 119.9 . .
C32 C25 H25 119.9 . .
C29 C26 C20 120.6(3) . .
C29 C26 H26 119.7 . .
C20 C26 H26 119.7 . .
C33 C27 C10 121.4(3) . .
C33 C27 H27 119.3 . .
C10 C27 H27 119.3 . .
C26 C29 C8 120.5(2) . .
C26 C29 C22 119.6(2) . 2_655
C8 C29 C22 119.7(2) . 2_655
C19 C30 C21 119.6(2) . .
C19 C30 H30 120.2 . .
C21 C30 H30 120.2 . .
C35 C31 C17 122.0(3) . .
C35 C31 H31 119.0 . .
C17 C31 H31 119.0 . .
C23 C32 C25 120.6(3) . .
C23 C32 H32 119.7 . .
C25 C32 H32 119.7 . .
C27 C33 C35 120.2(3) . .
C27 C33 H33 119.9 . .
C35 C33 H33 119.9 . .
C16 C34 C37 118.9(3) . .
C16 C34 H34 120.5 . .
C37 C34 H34 120.5 . .
C31 C35 C33 120.4(3) . .
C31 C35 H35 119.8 . .
C33 C35 H35 119.8 . .
N3 C36 C37 121.4(3) . .
N3 C36 H36 119.3 . .
C37 C36 H36 119.3 . .
C36 C37 C34 120.1(3) . .
C36 C37 H37 119.9 . .
C34 C37 H37 119.9 . .
C12 C39 C14 121.9(2) . 1_545
C12 C39 H39 119.0 . .
C14 C39 H39 119.0 1_545 .
H1W O6 H2W 103(3) . .

loop_
_geom_bond_atom_site_label_1
_geom_bond_atom_site_label_2
_geom_bond_distance
_geom_bond_site_symmetry_2
Zn1 O4 1.9211(19) .
Zn1 O2 1.9566(19) .
Zn1 N3 2.087(2) .
Zn1 N1 2.126(2) .
O2 C13 1.278(3) .
N1 C19 1.333(3) .
N1 C15 1.339(3) .
O4 C11 1.277(3) .
O1 C6 1.224(3) .
N2 C6 1.353(3) .
N2 C3 1.404(3) .
N2 H1M 0.78(3) .
C2 C20 1.369(4) .
C2 C4 1.433(3) .
C2 C6 1.497(3) .
N3 C24 1.337(3) .
N3 C36 1.345(3) .
O3 C13 1.223(3) .
C3 C21 1.384(3) .
C3 C15 1.388(3) .
C4 C18 1.416(4) .
C4 C8 1.423(3) .
O7 C22 1.217(3) .
C7 C14 1.361(4) .
C7 C10 1.432(3) .
C7 C13 1.505(3) .
C8 C23 1.420(4) .
C8 C29 1.426(4) .
O5 C11 1.227(3) .
C10 C27 1.419(4) .
C10 C17 1.436(3) .
C11 C12 1.515(3) .
C12 C39 1.373(3) .
C12 C17 1.434(3) 1_545
N4 C22 1.360(4) .
N4 C16 1.410(3) .
N4 H2M 0.79(3) .
C14 C39 1.398(4) 1_565
C14 H14 0.9300 .
C15 H15 0.9300 .
C16 C34 1.375(4) .
C16 C24 1.384(4) .
C17 C31 1.414(3) .
C17 C12 1.434(3) 1_565
C18 C25 1.358(4) .
C18 H18 0.9300 .
C19 C30 1.370(4) .
C19 H19 0.9300 .
C20 C26 1.404(4) .
C20 H20 0.9300 .
C21 C30 1.379(4) .
C21 H21 0.9300 .
C22 C29 1.499(4) 2_655
C23 C32 1.357(4) .
C23 H23 0.9300 .
C24 H24 0.9300 .
C25 C32 1.401(4) .
C25 H25 0.9300 .
C26 C29 1.370(4) .
C26 H26 0.9300 .
C27 C33 1.355(4) .
C27 H27 0.9300 .
C29 C22 1.499(4) 2_655
C30 H30 0.9300 .
C31 C35 1.356(4) .
C31 H31 0.9300 .
C32 H32 0.9300 .
C33 C35 1.395(4) .
C33 H33 0.9300 .
C34 C37 1.377(4) .
C34 H34 0.9300 .
C35 H35 0.9300 .
C36 C37 1.373(4) .
C36 H36 0.9300 .
C37 H37 0.9300 .
C39 C14 1.398(4) 1_545
C39 H39 0.9300 .
O6 H1W 0.813(18) .
O6 H2W 0.813(19) .

loop_
_geom_torsion_atom_site_label_1
_geom_torsion_atom_site_label_2
_geom_torsion_atom_site_label_3
_geom_torsion_atom_site_label_4
_geom_torsion
_geom_torsion_site_symmetry_1
_geom_torsion_site_symmetry_4
O4 Zn1 O2 C13 -86.6(2) . .
N3 Zn1 O2 C13 69.88(19) . .
N1 Zn1 O2 C13 177.84(18) . .
O4 Zn1 N1 C19 -136.6(2) . .
O2 Zn1 N1 C19 2.4(2) . .
N3 Zn1 N1 C19 116.3(2) . .
O4 Zn1 N1 C15 52.88(19) . .
O2 Zn1 N1 C15 -168.05(19) . .
N3 Zn1 N1 C15 -54.2(2) . .
O2 Zn1 O4 C11 126.1(2) . .
N3 Zn1 O4 C11 -31.3(2) . .
N1 Zn1 O4 C11 -137.9(2) . .
O4 Zn1 N3 C24 -74.0(2) . .
O2 Zn1 N3 C24 121.8(2) . .
N1 Zn1 N3 C24 22.3(2) . .
O4 Zn1 N3 C36 94.5(2) . .
O2 Zn1 N3 C36 -69.6(2) . .
N1 Zn1 N3 C36 -169.1(2) . .
C6 N2 C3 C21 -165.6(3) . .
C6 N2 C3 C15 14.1(4) . .
C20 C2 C4 C18 177.0(2) . .
C6 C2 C4 C18 -5.4(3) . .
C20 C2 C4 C8 -0.9(3) . .
C6 C2 C4 C8 176.7(2) . .
C3 N2 C6 O1 -4.9(4) . .
C3 N2 C6 C2 174.5(2) . .
C20 C2 C6 O1 126.1(3) . .
C4 C2 C6 O1 -51.6(4) . .
C20 C2 C6 N2 -53.3(3) . .
C4 C2 C6 N2 129.0(2) . .
C18 C4 C8 C23 0.4(3) . .
C2 C4 C8 C23 178.3(2) . .
C18 C4 C8 C29 -178.6(2) . .
C2 C4 C8 C29 -0.6(3) . .
C14 C7 C10 C27 174.1(3) . .
C13 C7 C10 C27 -8.5(4) . .
C14 C7 C10 C17 -4.1(4) . .
C13 C7 C10 C17 173.3(2) . .
Zn1 O4 C11 O5 -22.0(4) . .
Zn1 O4 C11 C12 154.57(18) . .
O5 C11 C12 C39 8.6(4) . .
O4 C11 C12 C39 -168.1(2) . .
O5 C11 C12 C17 -173.5(3) . 1_545
O4 C11 C12 C17 9.9(4) . 1_545
Zn1 O2 C13 O3 8.7(3) . .
Zn1 O2 C13 C7 -167.04(19) . .
C14 C7 C13 O3 -30.3(4) . .
C10 C7 C13 O3 152.2(3) . .
C14 C7 C13 O2 145.4(3) . .
C10 C7 C13 O2 -32.0(4) . .
C10 C7 C14 C39 4.7(4) . 1_565
C13 C7 C14 C39 -172.9(3) . 1_565
C19 N1 C15 C3 -4.7(4) . .
Zn1 N1 C15 C3 166.31(19) . .
C21 C3 C15 N1 6.2(4) . .
N2 C3 C15 N1 -173.4(2) . .
C22 N4 C16 C34 148.4(3) . .
C22 N4 C16 C24 -33.7(4) . .
C27 C10 C17 C31 -0.3(4) . .
C7 C10 C17 C31 178.0(2) . .
C27 C10 C17 C12 -178.5(2) . 1_565
C7 C10 C17 C12 -0.2(4) . 1_565
C8 C4 C18 C25 -0.9(4) . .
C2 C4 C18 C25 -178.8(2) . .
C15 N1 C19 C30 -0.1(4) . .
Zn1 N1 C19 C30 -170.4(2) . .
C4 C2 C20 C26 1.5(4) . .
C6 C2 C20 C26 -176.1(2) . .
C15 C3 C21 C30 -3.0(4) . .
N2 C3 C21 C30 176.6(3) . .
C16 N4 C22 O7 -2.5(5) . .
C16 N4 C22 C29 176.7(3) . 2_655
C4 C8 C23 C32 -0.2(4) . .
C29 C8 C23 C32 178.7(3) . .
C36 N3 C24 C16 -0.5(4) . .
Zn1 N3 C24 C16 168.4(2) . .
C34 C16 C24 N3 -0.3(5) . .
N4 C16 C24 N3 -178.2(3) . .
C4 C18 C25 C32 1.2(4) . .
C2 C20 C26 C29 -0.5(4) . .
C7 C10 C27 C33 -178.6(3) . .
C17 C10 C27 C33 -0.4(4) . .
C20 C26 C29 C8 -1.0(4) . .
C20 C26 C29 C22 174.0(2) . 2_655
C23 C8 C29 C26 -177.3(2) . .
C4 C8 C29 C26 1.6(4) . .
C23 C8 C29 C22 7.6(4) . 2_655
C4 C8 C29 C22 -173.5(2) . 2_655
N1 C19 C30 C21 3.1(5) . .
C3 C21 C30 C19 -1.4(4) . .
C12 C17 C31 C35 178.5(3) 1_565 .
C10 C17 C31 C35 0.3(4) . .
C8 C23 C32 C25 0.6(4) . .
C18 C25 C32 C23 -1.1(4) . .
C10 C27 C33 C35 1.0(5) . .
C24 C16 C34 C37 0.8(5) . .
N4 C16 C34 C37 178.7(3) . .
C17 C31 C35 C33 0.3(5) . .
C27 C33 C35 C31 -0.9(5) . .
C24 N3 C36 C37 0.8(5) . .
Zn1 N3 C36 C37 -167.9(3) . .
N3 C36 C37 C34 -0.3(5) . .
C16 C34 C37 C36 -0.5(6) . .
C17 C12 C39 C14 -3.6(4) 1_545 1_545
C11 C12 C39 C14 174.5(3) . 1_545
